data_4068855
loop_
_publ_author_name
'Mizuta, Tsutomu'
'Tanaka, Nobuyuki'
'Iwakuni, Yukiko'
'Kubo, Kazuyuki'
'Miyoshi, Katsuhiko'

_publ_section_title
;
 Synthesis and Reactivity of Five-Membered P(V)-Phosphapalladacycles
;
_journal_issue 9
_journal_name_full Organometallics
_journal_page_first 2808
_journal_paper_doi 10.1021/om801130f
_journal_volume 28
_journal_year 2009
_chemical_formula_sum 'C16 H20 N O P S'
_chemical_formula_weight 305.36
_chemical_name_systematic
; 
 ? 
;
_space_group_IT_number 14
_symmetry_cell_setting monoclinic
_symmetry_space_group_name_Hall '-P 2ybc'
_symmetry_space_group_name_H-M 'P 1 21/c 1'
_atom_sites_solution_hydrogens geom
_atom_sites_solution_primary direct
_atom_sites_solution_secondary difmap
_audit_creation_method SHELXL-97
_cell_angle_alpha 90.00
_cell_angle_beta 98.206(2)
_cell_angle_gamma 90.00
_cell_formula_units_Z 4
_cell_length_a 7.7500(2)
_cell_length_b 14.9400(4)
_cell_length_c 13.7080(3)
_cell_measurement_temperature 200(2)
_cell_volume 1570.93(7)
_computing_cell_refinement 'HKL (Otwinowski, 1997)'
_computing_data_collection 'HKL (Otwinowski, 1997)'
_computing_data_reduction 'HKL (Otwinowski, 1997)'
_computing_structure_refinement 'SHELXL-97 (Sheldrick, 1997)'
_computing_structure_solution 'SHELXS-97 (Sheldrick, 1990)'
_diffrn_ambient_temperature 200(2)
_diffrn_measured_fraction_theta_full 0.973
_diffrn_measured_fraction_theta_max 0.973
_diffrn_measurement_device_type 'Mac Science DIP2030 Imaging Plate'
_diffrn_radiation_monochromator graphite
_diffrn_radiation_source 'fine-focus sealed tube'
_diffrn_radiation_type MoK\a
_diffrn_radiation_wavelength 0.71069
_diffrn_reflns_av_R_equivalents 0.0000
_diffrn_reflns_av_sigmaI/netI 0.0161
_diffrn_reflns_limit_h_max 10
_diffrn_reflns_limit_h_min 0
_diffrn_reflns_limit_k_max 19
_diffrn_reflns_limit_k_min 0
_diffrn_reflns_limit_l_max 17
_diffrn_reflns_limit_l_min -18
_diffrn_reflns_number 3661
_diffrn_reflns_theta_full 27.91
_diffrn_reflns_theta_max 27.91
_diffrn_reflns_theta_min 3.51
_exptl_absorpt_coefficient_mu 0.303
_exptl_absorpt_correction_type none
_exptl_crystal_colour colorless
_exptl_crystal_density_diffrn 1.291
_exptl_crystal_density_method 'not measured'
_exptl_crystal_description plate
_exptl_crystal_F_000 648
_exptl_crystal_size_max 0.56
_exptl_crystal_size_mid 0.48
_exptl_crystal_size_min 0.48
_refine_diff_density_max 0.452
_refine_diff_density_min -0.416
_refine_diff_density_rms 0.060
_refine_ls_extinction_coef 0.023(3)
_refine_ls_extinction_expression Fc^*^=kFc[1+0.001xFc^2^\l^3^/sin(2\q)]^-1/4^
_refine_ls_extinction_method SHELXL
_refine_ls_goodness_of_fit_ref 1.070
_refine_ls_hydrogen_treatment mixed
_refine_ls_matrix_type full
_refine_ls_number_parameters 262
_refine_ls_number_reflns 3661
_refine_ls_number_restraints 0
_refine_ls_restrained_S_all 1.070
_refine_ls_R_factor_all 0.0429
_refine_ls_R_factor_gt 0.0405
_refine_ls_shift/su_max 0.001
_refine_ls_shift/su_mean 0.000
_refine_ls_structure_factor_coef Fsqd
_refine_ls_weighting_details 'calc w=1/[\s^2^(Fo^2^)+(0.0582P)^2^+0.8229P] where P=(Fo^2^+2Fc^2^)/3'
_refine_ls_weighting_scheme calc
_refine_ls_wR_factor_gt 0.1071
_refine_ls_wR_factor_ref 0.1094
_reflns_number_gt 3418
_reflns_number_total 3661
_reflns_threshold_expression >2sigma(I)
_cod_data_source_file om801130f_si_001.cif
_cod_data_source_block compound-18
_cod_original_sg_symbol_H-M P21/c
_cod_database_code 4068855

loop_
_symmetry_equiv_pos_as_xyz
'x, y, z'
'-x, y+1/2, -z+1/2'
'-x, -y, -z'
'x, -y-1/2, z-1/2'

loop_
_atom_site_label
_atom_site_type_symbol
_atom_site_fract_x
_atom_site_fract_y
_atom_site_fract_z
_atom_site_U_iso_or_equiv
_atom_site_adp_type
_atom_site_occupancy
_atom_site_symmetry_multiplicity
_atom_site_calc_flag
S1 S 0.64493(6) 0.16136(3) 0.02489(3) 0.03482(14) Uani 1 1 d
P1 P 0.68481(5) 0.25504(2) 0.14490(3) 0.02464(13) Uani 1 1 d
O1 O 0.79190(15) 0.33188(8) 0.12244(9) 0.0334(3) Uani 1 1 d
N1 N 0.49587(16) 0.28293(8) 0.17574(10) 0.0286(3) Uani 1 1 d
C1 C 0.78726(18) 0.17543(10) 0.23329(11) 0.0275(3) Uani 1 1 d
C2 C 0.8345(2) 0.19120(13) 0.33248(12) 0.0356(4) Uani 1 1 d
H1 H 0.802(2) 0.2469(12) 0.3390(13) 0.019(4) Uiso 1 1 d
C3 C 0.9242(2) 0.12415(14) 0.39243(13) 0.0412(4) Uani 1 1 d
H2 H 0.952(3) 0.1351(17) 0.459(2) 0.057(7) Uiso 1 1 d
C4 C 0.9680(2) 0.04472(13) 0.35316(13) 0.0381(4) Uani 1 1 d
H3 H 1.027(3) 0.0004(16) 0.3918(18) 0.048(6) Uiso 1 1 d
C5 C 0.9582(2) -0.05561(12) 0.20584(15) 0.0398(4) Uani 1 1 d
H4 H 1.030(3) -0.0990(16) 0.2485(18) 0.053(6) Uiso 1 1 d
C6 C 0.9025(3) -0.06900(13) 0.10838(16) 0.0449(4) Uani 1 1 d
H5 H 0.929(3) -0.1268(18) 0.0731(19) 0.063(7) Uiso 1 1 d
C7 C 0.8041(2) -0.00427(12) 0.04968(14) 0.0394(4) Uani 1 1 d
H6 H 0.766(3) -0.0128(17) -0.020(2) 0.060(7) Uiso 1 1 d
C8 C 0.7668(2) 0.07580(10) 0.09098(12) 0.0288(3) Uani 1 1 d
C9 C 0.82555(18) 0.09273(10) 0.19267(11) 0.0253(3) Uani 1 1 d
C10 C 0.91978(19) 0.02591(11) 0.25123(12) 0.0309(3) Uani 1 1 d
C11 C 0.3789(2) 0.20996(11) 0.19913(14) 0.0358(4) Uani 1 1 d
H7 H 0.445(3) 0.1565(15) 0.1953(16) 0.039(5) Uiso 1 1 d
C12 C 0.3388(3) 0.21775(18) 0.30396(18) 0.0542(5) Uani 1 1 d
H8 H 0.274(4) 0.268(2) 0.308(2) 0.067(8) Uiso 1 1 d
H9 H 0.264(4) 0.169(2) 0.316(2) 0.074(9) Uiso 1 1 d
H10 H 0.457(4) 0.220(2) 0.352(2) 0.084(9) Uiso 1 1 d
C13 C 0.2150(3) 0.20336(17) 0.1241(2) 0.0508(5) Uani 1 1 d
H11 H 0.249(4) 0.2000(19) 0.057(2) 0.072(8) Uiso 1 1 d
H12 H 0.149(4) 0.2504(18) 0.1295(19) 0.056(7) Uiso 1 1 d
H13 H 0.160(4) 0.1488(19) 0.1406(19) 0.061(7) Uiso 1 1 d
C14 C 0.4234(2) 0.37494(11) 0.16541(14) 0.0344(4) Uani 1 1 d
H14 H 0.312(3) 0.3712(14) 0.1878(15) 0.039(5) Uiso 1 1 d
C15 C 0.5279(3) 0.44041(17) 0.2348(2) 0.0643(7) Uani 1 1 d
H15 H 0.535(4) 0.418(2) 0.310(3) 0.089(10) Uiso 1 1 d
H16 H 0.638(4) 0.449(2) 0.219(2) 0.075(9) Uiso 1 1 d
H17 H 0.468(4) 0.499(2) 0.231(2) 0.075(8) Uiso 1 1 d
C16 C 0.3974(4) 0.40601(19) 0.0584(2) 0.0612(7) Uani 1 1 d
H18 H 0.303(6) 0.359(3) 0.017(3) 0.126(14) Uiso 1 1 d
H19 H 0.337(5) 0.464(3) 0.052(3) 0.104(11) Uiso 1 1 d
H20 H 0.508(4) 0.4078(17) 0.0386(19) 0.057(7) Uiso 1 1 d

loop_
_atom_site_aniso_label
_atom_site_aniso_U_11
_atom_site_aniso_U_22
_atom_site_aniso_U_33
_atom_site_aniso_U_23
_atom_site_aniso_U_13
_atom_site_aniso_U_12
S1 0.0425(2) 0.0351(2) 0.0264(2) -0.00025(14) 0.00370(16) 0.00664(16)
P1 0.0223(2) 0.0246(2) 0.0283(2) 0.00037(13) 0.00793(14) -0.00073(13)
O1 0.0297(5) 0.0307(6) 0.0425(6) 0.0012(5) 0.0137(5) -0.0055(4)
N1 0.0247(6) 0.0230(6) 0.0405(7) 0.0002(5) 0.0127(5) -0.0008(5)
C1 0.0220(6) 0.0332(7) 0.0284(7) 0.0006(6) 0.0072(5) -0.0013(5)
C2 0.0329(8) 0.0435(10) 0.0311(8) -0.0044(7) 0.0071(6) -0.0026(7)
C3 0.0364(9) 0.0601(12) 0.0263(8) 0.0037(7) 0.0011(7) -0.0069(8)
C4 0.0291(8) 0.0502(10) 0.0338(9) 0.0133(7) 0.0002(6) -0.0040(7)
C5 0.0328(8) 0.0330(8) 0.0541(11) 0.0100(7) 0.0075(7) 0.0045(7)
C6 0.0476(10) 0.0331(9) 0.0548(12) -0.0037(8) 0.0105(9) 0.0060(8)
C7 0.0427(9) 0.0371(9) 0.0391(10) -0.0068(7) 0.0086(7) 0.0021(7)
C8 0.0263(7) 0.0309(7) 0.0300(8) 0.0020(6) 0.0074(6) 0.0000(6)
C9 0.0194(6) 0.0290(7) 0.0285(7) 0.0035(5) 0.0070(5) -0.0017(5)
C10 0.0231(7) 0.0337(8) 0.0365(8) 0.0074(6) 0.0064(6) -0.0023(6)
C11 0.0285(7) 0.0295(8) 0.0526(10) 0.0008(7) 0.0173(7) -0.0041(6)
C12 0.0525(12) 0.0600(13) 0.0560(13) 0.0103(10) 0.0278(11) -0.0074(11)
C13 0.0294(9) 0.0520(12) 0.0725(15) -0.0133(10) 0.0121(9) -0.0118(8)
C14 0.0307(8) 0.0259(7) 0.0491(10) -0.0020(6) 0.0141(7) 0.0046(6)
C15 0.0508(13) 0.0430(11) 0.103(2) -0.0359(13) 0.0239(13) -0.0054(10)
C16 0.0580(14) 0.0633(14) 0.0659(15) 0.0294(12) 0.0211(12) 0.0242(12)

loop_
_atom_type_symbol
_atom_type_description
_atom_type_scat_dispersion_real
_atom_type_scat_dispersion_imag
_atom_type_scat_source
C C 0.0033 0.0016 'International Tables Vol C Tables 4.2.6.8 and 6.1.1.4'
H H 0.0000 0.0000 'International Tables Vol C Tables 4.2.6.8 and 6.1.1.4'
P P 0.1023 0.0942 'International Tables Vol C Tables 4.2.6.8 and 6.1.1.4'
N N 0.0061 0.0033 'International Tables Vol C Tables 4.2.6.8 and 6.1.1.4'
S S 0.1246 0.1234 'International Tables Vol C Tables 4.2.6.8 and 6.1.1.4'
O O 0.0106 0.0060 'International Tables Vol C Tables 4.2.6.8 and 6.1.1.4'

loop_
_geom_angle_atom_site_label_1
_geom_angle_atom_site_label_2
_geom_angle_atom_site_label_3
_geom_angle
C8 S1 P1 94.07(6)
O1 P1 N1 114.02(7)
O1 P1 C1 116.60(7)
N1 P1 C1 108.64(7)
O1 P1 S1 111.78(5)
N1 P1 S1 109.13(5)
C1 P1 S1 94.96(5)
C11 N1 C14 117.85(12)
C11 N1 P1 117.81(10)
C14 N1 P1 123.51(10)
C2 C1 C9 120.05(15)
C2 C1 P1 125.54(13)
C9 C1 P1 114.36(11)
C1 C2 C3 119.48(17)
C1 C2 H1 102.8(12)
C3 C2 H1 137.6(12)
C4 C3 C2 121.05(17)
C4 C3 H2 120.5(16)
C2 C3 H2 118.4(16)
C3 C4 C10 120.92(16)
C3 C4 H3 121.7(15)
C10 C4 H3 117.3(15)
C6 C5 C10 120.06(17)
C6 C5 H4 123.8(14)
C10 C5 H4 116.1(14)
C5 C6 C7 121.99(17)
C5 C6 H5 122.0(15)
C7 C6 H5 116.0(15)
C8 C7 C6 119.42(17)
C8 C7 H6 118.0(15)
C6 C7 H6 122.5(15)
C7 C8 C9 120.10(15)
C7 C8 S1 123.35(14)
C9 C8 S1 116.55(11)
C1 C9 C10 121.08(14)
C1 C9 C8 119.19(14)
C10 C9 C8 119.72(14)
C9 C10 C5 118.67(15)
C9 C10 C4 117.35(15)
C5 C10 C4 123.97(16)
N1 C11 C12 111.26(16)
N1 C11 C13 112.30(16)
C12 C11 C13 112.46(17)
N1 C11 H7 104.6(13)
C12 C11 H7 107.5(13)
C13 C11 H7 108.3(13)
C11 C12 H8 107.6(18)
C11 C12 H9 108.1(18)
H8 C12 H9 106(2)
C11 C12 H10 108.8(18)
H8 C12 H10 112(2)
H9 C12 H10 114(2)
C11 C13 H11 108.9(17)
C11 C13 H12 109.3(17)
H11 C13 H12 111(2)
C11 C13 H13 104.7(16)
H11 C13 H13 111(2)
H12 C13 H13 112(2)
N1 C14 C15 112.15(17)
N1 C14 C16 111.73(16)
C15 C14 C16 113.1(2)
N1 C14 H14 105.1(13)
C15 C14 H14 105.2(13)
C16 C14 H14 109.0(13)
C14 C15 H15 110.3(18)
C14 C15 H16 111.5(19)
H15 C15 H16 111(3)
C14 C15 H17 109.4(18)
H15 C15 H17 107(2)
H16 C15 H17 108(3)
C14 C16 H18 107(2)
C14 C16 H19 111(2)
H18 C16 H19 104(3)
C14 C16 H20 106.7(16)
H18 C16 H20 116(3)
H19 C16 H20 113(3)

loop_
_geom_bond_atom_site_label_1
_geom_bond_atom_site_label_2
_geom_bond_distance
S1 C8 1.7615(16)
S1 P1 2.1484(6)
P1 O1 1.4746(11)
P1 N1 1.6351(13)
P1 C1 1.7996(16)
N1 C11 1.4820(19)
N1 C14 1.484(2)
C1 C2 1.377(2)
C1 C9 1.404(2)
C2 C3 1.414(3)
C2 H1 0.878(18)
C3 C4 1.366(3)
C3 H2 0.93(3)
C4 C10 1.422(2)
C4 H3 0.93(2)
C5 C6 1.359(3)
C5 C10 1.418(2)
C5 H4 0.99(2)
C6 C7 1.410(3)
C6 H5 1.03(3)
C7 C8 1.372(2)
C7 H6 0.97(3)
C8 C9 1.426(2)
C9 C10 1.417(2)
C11 C12 1.517(3)
C11 C13 1.519(3)
C11 H7 0.96(2)
C12 H8 0.91(3)
C12 H9 0.96(3)
C12 H10 1.05(3)
C13 H11 0.99(3)
C13 H12 0.88(3)
C13 H13 0.96(3)
C14 C15 1.515(3)
C14 C16 1.524(3)
C14 H14 0.96(2)
C15 H15 1.08(4)
C15 H16 0.92(3)
C15 H17 0.98(3)
C16 H18 1.11(4)
C16 H19 0.98(4)
C16 H20 0.93(3)

loop_
_geom_torsion_atom_site_label_1
_geom_torsion_atom_site_label_2
_geom_torsion_atom_site_label_3
_geom_torsion_atom_site_label_4
_geom_torsion
C8 S1 P1 O1 113.51(7)
C8 S1 P1 N1 -119.44(7)
C8 S1 P1 C1 -7.74(7)
O1 P1 N1 C11 179.69(12)
C1 P1 N1 C11 -48.41(14)
S1 P1 N1 C11 53.92(13)
O1 P1 N1 C14 10.34(16)
C1 P1 N1 C14 142.24(13)
S1 P1 N1 C14 -115.43(13)
O1 P1 C1 C2 68.59(15)
N1 P1 C1 C2 -61.91(15)
S1 P1 C1 C2 -174.03(13)
O1 P1 C1 C9 -108.65(12)
N1 P1 C1 C9 120.86(11)
S1 P1 C1 C9 8.74(11)
C9 C1 C2 C3 1.1(2)
P1 C1 C2 C3 -176.03(13)
C1 C2 C3 C4 1.4(3)
C2 C3 C4 C10 -2.0(3)
C10 C5 C6 C7 -0.9(3)
C5 C6 C7 C8 1.8(3)
C6 C7 C8 C9 -0.7(3)
C6 C7 C8 S1 -179.90(14)
P1 S1 C8 C7 -174.46(14)
P1 S1 C8 C9 6.35(11)
C2 C1 C9 C10 -2.9(2)
P1 C1 C9 C10 174.46(11)
C2 C1 C9 C8 176.46(14)
P1 C1 C9 C8 -6.14(17)
C7 C8 C9 C1 179.46(15)
S1 C8 C9 C1 -1.32(18)
C7 C8 C9 C10 -1.1(2)
S1 C8 C9 C10 178.08(11)
C1 C9 C10 C5 -178.61(14)
C8 C9 C10 C5 2.0(2)
C1 C9 C10 C4 2.3(2)
C8 C9 C10 C4 -177.09(14)
C6 C5 C10 C9 -1.0(2)
C6 C5 C10 C4 178.02(17)
C3 C4 C10 C9 0.2(2)
C3 C4 C10 C5 -178.86(16)
C14 N1 C11 C12 -70.5(2)
P1 N1 C11 C12 119.59(16)
C14 N1 C11 C13 56.6(2)
P1 N1 C11 C13 -113.35(15)
C11 N1 C14 C15 123.46(19)
P1 N1 C14 C15 -67.2(2)
C11 N1 C14 C16 -108.3(2)
P1 N1 C14 C16 61.0(2)
